data_2014908
loop_
_publ_author_name
'Glidewell, Christopher'
'Low, John N.'
'Skakle, Janet M. S.'
'Wardell, James L.'

_publ_section_title
;Supramolecular structures of three isomeric
 (<i>E</i>,<i>E</i>)-1-(2-iodophenyl)-4-(nitrophenyl)-2,3-diaza-1,3-butadienes:
 changes in intermolecular interactions consequent upon changes of substituent
 location
;
_journal_issue 5
_journal_name_full 'Acta Crystallographica Section C'
_journal_page_first o312
_journal_page_last o316
_journal_paper_doi 10.1107/S0108270105009248
_journal_volume 61
_journal_year 2005
_chemical_formula_iupac 'C14 H10 I1.12 N2.88 O1.76'
_chemical_formula_moiety 'C14 H10 I1.118 N2.882 O1.764'
_chemical_formula_sum 'C14 H10 I1.118 N2.882 O1.764'
_chemical_formula_weight 388.69
_chemical_name_systematic
;
1-(2-Iodophenyl)-4-(2-nitrophenyl)-2,3-diaza-1,3-butadiene
;
_space_group_IT_number 15
_symmetry_cell_setting monoclinic
_symmetry_space_group_name_Hall '-C 2yc'
_symmetry_space_group_name_H-M 'C 1 2/c 1'
_atom_sites_solution_hydrogens geom
_atom_sites_solution_primary direct
_atom_sites_solution_secondary difmap
_cell_angle_alpha 90.00
_cell_angle_beta 97.836(4)
_cell_angle_gamma 90.00
_cell_formula_units_Z 4
_cell_length_a 15.3033(8)
_cell_length_b 3.7952(3)
_cell_length_c 23.3097(16)
_cell_measurement_reflns_used 1482
_cell_measurement_temperature 120(2)
_cell_measurement_theta_max 27.44
_cell_measurement_theta_min 3.01
_cell_volume 1341.16(16)
_computing_cell_refinement 'DENZO (Otwinowski & Minor, 1997) and COLLECT'
_computing_data_collection 'COLLECT (Nonius, 1998)'
_computing_data_reduction 'DENZO and COLLECT'
_computing_molecular_graphics 'PLATON (Spek, 2003)'
_computing_publication_material 'SHELXL97 and PRPKAPPA (Ferguson, 1999)'
_computing_structure_refinement 'OSCAIL  and SHELXL97 (Sheldrick, 1997)'
_computing_structure_solution 'OSCAIL (McArdle, 2003) and SHELXS97 (Sheldrick, 1997)'
_diffrn_ambient_temperature 120(2)
_diffrn_detector_area_resol_mean 9.091
_diffrn_measured_fraction_theta_full 0.976
_diffrn_measured_fraction_theta_max 0.972
_diffrn_measurement_device_type 'Nonius KappaCCD area-detector'
_diffrn_measurement_method '\f and \w'
_diffrn_radiation_monochromator graphite
_diffrn_radiation_source 'Bruker-Nonius FR591 rotating anode'
_diffrn_radiation_type 'Mo K\a'
_diffrn_radiation_wavelength 0.71073
_diffrn_reflns_av_R_equivalents 0.0658
_diffrn_reflns_av_sigmaI/netI 0.0481
_diffrn_reflns_limit_h_max 19
_diffrn_reflns_limit_h_min -19
_diffrn_reflns_limit_k_max 4
_diffrn_reflns_limit_k_min -4
_diffrn_reflns_limit_l_max 30
_diffrn_reflns_limit_l_min -30
_diffrn_reflns_number 6403
_diffrn_reflns_theta_full 25.00
_diffrn_reflns_theta_max 27.44
_diffrn_reflns_theta_min 3.01
_diffrn_standards_decay_% none
_exptl_absorpt_coefficient_mu 2.661
_exptl_absorpt_correction_T_max 0.901
_exptl_absorpt_correction_T_min 0.815
_exptl_absorpt_correction_type multi-scan
_exptl_absorpt_process_details '(SADABS; Sheldrick, 2003)'
_exptl_crystal_colour colourless
_exptl_crystal_density_diffrn 1.925
_exptl_crystal_density_meas ?
_exptl_crystal_density_method 'not measured'
_exptl_crystal_description block
_exptl_crystal_F_000 750.2
_exptl_crystal_size_max 0.08
_exptl_crystal_size_mid 0.06
_exptl_crystal_size_min 0.04
_refine_diff_density_max 0.905
_refine_diff_density_min -0.824
_refine_ls_extinction_method none
_refine_ls_goodness_of_fit_ref 1.065
_refine_ls_hydrogen_treatment constr
_refine_ls_matrix_type full
_refine_ls_number_parameters 104
_refine_ls_number_reflns 1482
_refine_ls_number_restraints 2
_refine_ls_restrained_S_all 1.064
_refine_ls_R_factor_all 0.0658
_refine_ls_R_factor_gt 0.0464
_refine_ls_shift/su_max 0.001
_refine_ls_shift/su_mean 0.000
_refine_ls_structure_factor_coef Fsqd
_refine_ls_weighting_details 'w = 1/[\s^2^(Fo^2^)+(0.0232P)^2^+8.8667P] where P=(Fo^2^+2Fc^2^)/3'
_refine_ls_weighting_scheme calc
_refine_ls_wR_factor_gt 0.0913
_refine_ls_wR_factor_ref 0.0997
_reflns_number_gt 1156
_reflns_number_total 1482
_reflns_threshold_expression I>2\s(I)
_cod_data_source_file sk1830.cif
_cod_data_source_block I
_cod_depositor_comments
;
The following automatic conversions were performed:

'_exptl_crystal_density_meas' value 'not measured' was changed to '?'
- the value is perceived as not measured.

Automatic conversion script
Id: cif_fix_values 3008 2015-01-20 13:52:24Z robertas 
;
_cod_original_sg_symbol_H-M 'C 2/c'
_cod_database_code 2014908
_cod_database_fobs_code 2014908

loop_
_symmetry_equiv_pos_as_xyz
'x, y, z'
'-x, y, -z+1/2'
'x+1/2, y+1/2, z'
'-x+1/2, y+1/2, -z+1/2'
'-x, -y, -z'
'x, -y, z-1/2'
'-x+1/2, -y+1/2, -z'
'x+1/2, -y+1/2, z-1/2'

loop_
_atom_site_label
_atom_site_fract_x
_atom_site_fract_y
_atom_site_fract_z
_atom_site_U_iso_or_equiv
_atom_site_adp_type
_atom_site_calc_flag
_atom_site_refinement_flags
_atom_site_occupancy
_atom_site_disorder_assembly
_atom_site_disorder_group
_atom_site_type_symbol
I2 0.56268(4) 0.07489(18) 0.69915(2) 0.0395(3) Uani d P 0.559(3) A -1 I
O21 0.6152(5) 0.071(2) 0.7343(3) 0.043(2) Uani d PD 0.441(3) A -2 O
O22 0.5247(5) -0.003(2) 0.6555(3) 0.044(2) Uani d PD 0.441(3) A -2 O
N1 0.5447(2) 0.4686(11) 0.50972(15) 0.0358(10) Uani d . 1 . . N
N2 0.5966(4) 0.073(2) 0.6812(3) 0.0294(9) Uani d PD 0.441(3) A -2 N
C1 0.6477(3) 0.3319(11) 0.59300(17) 0.0256(9) Uani d . 1 A . C
C2 0.6660(2) 0.1870(12) 0.64815(17) 0.0294(9) Uani d D 1 . . C
C3 0.7513(3) 0.1207(11) 0.67384(17) 0.0286(10) Uani d . 1 A . C
C4 0.8214(3) 0.1991(12) 0.64419(18) 0.0314(10) Uani d . 1 . . C
C5 0.8057(3) 0.3448(12) 0.58927(19) 0.0325(11) Uani d . 1 A . C
C6 0.7204(3) 0.4096(12) 0.56453(17) 0.0287(10) Uani d . 1 . . C
C7 0.5585(3) 0.4024(12) 0.56398(17) 0.0309(10) Uani d . 1 . . C
H7 0.5104 0.3989 0.5857 0.037 Uiso calc R 1 . . H
H3 0.7618 0.0219 0.7116 0.034 Uiso calc R 1 . . H
H4 0.8801 0.1530 0.6615 0.038 Uiso calc R 1 A . H
H5 0.8536 0.3998 0.5688 0.039 Uiso calc R 1 . . H
H6 0.7104 0.5102 0.5269 0.034 Uiso calc R 1 A . H

loop_
_atom_site_aniso_label
_atom_site_aniso_U_11
_atom_site_aniso_U_22
_atom_site_aniso_U_33
_atom_site_aniso_U_12
_atom_site_aniso_U_13
_atom_site_aniso_U_23
N1 0.0271(18) 0.054(3) 0.0245(18) 0.0082(17) -0.0024(14) 0.0003(17)
C7 0.031(2) 0.036(3) 0.026(2) 0.0024(19) 0.0042(17) -0.0020(19)
C1 0.025(2) 0.026(2) 0.024(2) 0.0043(16) -0.0019(16) -0.0012(17)
C2 0.0263(19) 0.039(2) 0.0220(18) 0.0018(17) 0.0013(15) -0.0023(16)
I2 0.0272(3) 0.0616(4) 0.0286(4) -0.0023(3) 0.0002(3) 0.0083(3)
N2 0.0263(19) 0.039(2) 0.0220(18) 0.0018(17) 0.0013(15) -0.0023(16)
O21 0.034(4) 0.065(6) 0.027(4) -0.008(4) 0.000(4) 0.007(4)
O22 0.030(4) 0.065(6) 0.039(5) -0.016(4) 0.012(3) -0.002(4)
C3 0.031(2) 0.031(2) 0.022(2) 0.0007(18) -0.0026(16) -0.0015(17)
C4 0.023(2) 0.036(3) 0.034(2) 0.0005(18) -0.0019(17) -0.007(2)
C5 0.031(2) 0.037(3) 0.031(2) -0.0032(19) 0.0081(18) -0.0070(19)
C6 0.034(2) 0.031(2) 0.022(2) -0.0013(19) 0.0052(16) -0.0011(18)

loop_
_atom_type_symbol
_atom_type_description
_atom_type_scat_dispersion_real
_atom_type_scat_dispersion_imag
_atom_type_scat_source
C C 0.0033 0.0016 'International Tables Vol C Tables 4.2.6.8 and 6.1.1.4'
H H 0.0000 0.0000 'International Tables Vol C Tables 4.2.6.8 and 6.1.1.4'
I I -0.4742 1.8119 'International Tables Vol C Tables 4.2.6.8 and 6.1.1.4'
N N 0.0061 0.0033 'International Tables Vol C Tables 4.2.6.8 and 6.1.1.4'
O O 0.0106 0.0060 'International Tables Vol C Tables 4.2.6.8 and 6.1.1.4'

loop_
_geom_angle_atom_site_label_1
_geom_angle_atom_site_label_2
_geom_angle_atom_site_label_3
_geom_angle_site_symmetry_3
_geom_angle
_geom_angle_publ_flag
C7 N1 N1 5_666 112.1(4) no
N1 C7 C1 . 120.8(4) no
N1 C7 H7 . 119.6 no
C1 C7 H7 . 119.6 no
C2 C1 C6 . 116.6(3) no
C2 C1 C7 . 123.9(4) no
C6 C1 C7 . 119.5(4) no
C3 C2 C1 . 122.1(3) no
C3 C2 N2 . 115.4(4) no
C1 C2 N2 . 122.4(4) no
C3 C2 I2 . 116.6(3) no
C1 C2 I2 . 121.3(3) no
O22 N2 O21 . 124.4(6) no
O22 N2 C2 . 119.1(6) no
O21 N2 C2 . 116.5(6) no
C2 C3 C4 . 119.6(4) no
C2 C3 H3 . 120.2 no
C4 C3 H3 . 120.2 no
C3 C4 C5 . 119.9(4) no
C3 C4 H4 . 120.0 no
C5 C4 H4 . 120.0 no
C6 C5 C4 . 119.6(4) no
C6 C5 H5 . 120.2 no
C4 C5 H5 . 120.2 no
C5 C6 C1 . 122.2(4) no
C5 C6 H6 . 118.9 no
C1 C6 H6 . 118.9 no

loop_
_geom_bond_atom_site_label_1
_geom_bond_atom_site_label_2
_geom_bond_site_symmetry_2
_geom_bond_distance
_geom_bond_publ_flag
N1 C7 . 1.279(5) no
N1 N1 5_666 1.401(7) no
C7 C1 . 1.463(6) no
C7 H7 . 0.95 no
C1 C2 . 1.391(5) no
C1 C6 . 1.402(6) no
C2 C3 . 1.383(5) no
C2 N2 . 1.4600(3) no
C2 I2 . 2.147(4) no
N2 O22 . 1.213(10) no
N2 O21 . 1.232(10) no
C3 C4 . 1.385(6) no
C3 H3 . 0.95 no
C4 C5 . 1.385(6) no
C4 H4 . 0.95 no
C5 C6 . 1.375(6) no
C5 H5 . 0.95 no
C6 H6 . 0.95 no

loop_
_geom_torsion_atom_site_label_1
_geom_torsion_atom_site_label_2
_geom_torsion_atom_site_label_3
_geom_torsion_atom_site_label_4
_geom_torsion_site_symmetry_1
_geom_torsion
_geom_torsion_publ_flag
N1 N1 C7 C1 5_666 -179.5(5) y
N1 C7 C1 C2 . -165.9(4) y
N1 C7 C1 C6 . 13.6(7) no
C6 C1 C2 C3 . -0.2(6) no
C7 C1 C2 C3 . 179.2(4) no
C6 C1 C2 N2 . -176.0(5) no
C7 C1 C2 N2 . 3.5(8) no
C6 C1 C2 I2 . 177.2(3) no
C7 C1 C2 I2 . -3.4(6) no
C3 C2 N2 O22 . -152.6(7) no
C1 C2 N2 O22 . 23.4(11) no
C3 C2 N2 O21 . 29.7(10) no
C1 C2 N2 O21 . -154.3(7) y
C1 C2 C3 C4 . -0.1(7) no
N2 C2 C3 C4 . 175.9(5) no
I2 C2 C3 C4 . -177.6(3) no
C2 C3 C4 C5 . 0.3(7) no
C3 C4 C5 C6 . -0.2(7) no
C4 C5 C6 C1 . -0.2(7) no
C2 C1 C6 C5 . 0.4(6) no
C7 C1 C6 C5 . -179.1(4) no
